data_2218629
loop_
_publ_author_name
'Taylor, Richard A.'
'Ellis, Henry A.'

_publ_section_title
;
 Anhydrous polymeric zinc(II) pentanoate
;
_journal_coeditor_code CF2188
_journal_issue 7
_journal_name_full 'Acta Crystallographica Section E'
_journal_page_first m895
_journal_paper_doi 10.1107/S1600536808008283
_journal_volume 64
_journal_year 2008
_chemical_formula_iupac '[Zn (C5 H9 O2)2]'
_chemical_formula_moiety 'C10 H18 O4 Zn'
_chemical_formula_sum 'C10 H18 O4 Zn'
_chemical_formula_weight 267.63
_chemical_melting_point 425.5
_chemical_name_common 'zinc(II) pentanoate'
_chemical_name_systematic
;
poly[di-\m-pentanoato-zinc(II)]
;
_space_group_IT_number 14
_symmetry_cell_setting monoclinic
_symmetry_space_group_name_Hall '-P 2yab'
_symmetry_space_group_name_H-M 'P 1 21/a 1'
_atom_sites_solution_hydrogens geom
_atom_sites_solution_primary direct
_atom_sites_solution_secondary difmap
_cell_angle_alpha 90.00
_cell_angle_beta 104.256(7)
_cell_angle_gamma 90.00
_cell_formula_units_Z 4
_cell_length_a 9.389(2)
_cell_length_b 4.7820(10)
_cell_length_c 29.126(7)
_cell_measurement_reflns_used 7493
_cell_measurement_temperature 293(2)
_cell_measurement_theta_max 24.99
_cell_measurement_theta_min 2.16
_cell_volume 1267.4(5)
_computing_cell_refinement 'CrystalClear (Rigaku, 2000)'
_computing_data_collection 'CrystalClear (Rigaku, 2000)'
_computing_data_reduction 'CrystalClear (Rigaku, 2000)'
_computing_molecular_graphics
;
Mercury (Macrae <i>et al.</i>,  2006) and DIAMOND (Bergerhoff <i>et
al.</i>,
1996)
;
_computing_publication_material 'SHELXL97 (Sheldrick, 2008)'
_computing_structure_refinement 'SHELXL97 (Sheldrick, 2008)'
_computing_structure_solution 'SIR92 (Altomare <i>et al.</i>,  1994)'
_diffrn_ambient_temperature 100(2)
_diffrn_detector_area_resol_mean 105
_diffrn_measured_fraction_theta_full 0.952
_diffrn_measured_fraction_theta_max 0.952
_diffrn_measurement_device_type 'Rigaku R-AXIS IIC image-plate'
_diffrn_measurement_method \f
_diffrn_radiation_monochromator graphite
_diffrn_radiation_source 'rotating-anode X-ray tube'
_diffrn_radiation_type MoK\a
_diffrn_radiation_wavelength 0.71073
_diffrn_reflns_av_R_equivalents 0.0615
_diffrn_reflns_av_sigmaI/netI 0.0427
_diffrn_reflns_limit_h_max 11
_diffrn_reflns_limit_h_min -11
_diffrn_reflns_limit_k_max 5
_diffrn_reflns_limit_k_min -5
_diffrn_reflns_limit_l_max 34
_diffrn_reflns_limit_l_min -34
_diffrn_reflns_number 7493
_diffrn_reflns_theta_full 24.99
_diffrn_reflns_theta_max 24.99
_diffrn_reflns_theta_min 2.16
_diffrn_standards_decay_% 0
_diffrn_standards_interval_count 0
_diffrn_standards_interval_time 0
_diffrn_standards_number 0
_exptl_absorpt_coefficient_mu 1.930
_exptl_absorpt_correction_T_max 1.000
_exptl_absorpt_correction_T_min 0.6208
_exptl_absorpt_correction_type multi-scan
_exptl_absorpt_process_details '(CrystalClear; Rigaku, 2000)'
_exptl_crystal_colour colourless
_exptl_crystal_density_diffrn 1.402
_exptl_crystal_density_method 'not measured'
_exptl_crystal_description 'thin block'
_exptl_crystal_F_000 560
_exptl_crystal_size_max 0.30
_exptl_crystal_size_mid 0.30
_exptl_crystal_size_min 0.05
_refine_diff_density_max 0.316
_refine_diff_density_min -0.519
_refine_ls_extinction_method none
_refine_ls_goodness_of_fit_ref 1.167
_refine_ls_hydrogen_treatment constr
_refine_ls_matrix_type full
_refine_ls_number_parameters 138
_refine_ls_number_reflns 2125
_refine_ls_number_restraints 0
_refine_ls_restrained_S_all 1.167
_refine_ls_R_factor_all 0.0711
_refine_ls_R_factor_gt 0.0619
_refine_ls_shift/su_max 0.000
_refine_ls_shift/su_mean 0.000
_refine_ls_structure_factor_coef Fsqd
_refine_ls_weighting_details 'calc w=1/[\s^2^(Fo^2^)+(0.0408P)^2^+3.0707P] where P=(Fo^2^+2Fc^2^)/3'
_refine_ls_weighting_scheme calc
_refine_ls_wR_factor_gt 0.1215
_refine_ls_wR_factor_ref 0.1255
_reflns_number_gt 1965
_reflns_number_total 2125
_reflns_threshold_expression >2sigma(I)
_cod_data_source_file cf2188.cif
_cod_data_source_block I
_cod_original_cell_volume 1267.5(5)
_cod_original_sg_symbol_H-M 'P 21/a'
_cod_database_code 2218629
_cod_database_fobs_code 2218629

loop_
_symmetry_equiv_pos_as_xyz
'x, y, z'
'-x+1/2, y+1/2, -z'
'-x, -y, -z'
'x-1/2, -y-1/2, z'

loop_
_atom_site_type_symbol
_atom_site_label
_atom_site_fract_x
_atom_site_fract_y
_atom_site_fract_z
_atom_site_U_iso_or_equiv
_atom_site_adp_type
_atom_site_calc_flag
_atom_site_refinement_flags
_atom_site_occupancy
C C1 0.7184(5) -0.3109(10) 0.19302(17) 0.0350(10) Uani d . 1
C C2 0.7780(6) -0.1602(11) 0.15666(19) 0.0456(13) Uani d . 1
H H2A 0.8636 -0.0544 0.1731 0.055 Uiso calc R 1
H H2B 0.7047 -0.0267 0.1407 0.055 Uiso calc R 1
C C3 0.8215(6) -0.3404(11) 0.11919(19) 0.0462(13) Uani d . 1
H H3A 0.8985 -0.4689 0.1346 0.055 Uiso calc R 1
H H3B 0.7374 -0.4503 0.1029 0.055 Uiso calc R 1
C C4 0.8750(7) -0.1677(13) 0.0835(2) 0.0571(15) Uani d . 1
H H4A 0.9595 -0.0591 0.1000 0.069 Uiso calc R 1
H H4B 0.7983 -0.0376 0.0686 0.069 Uiso calc R 1
C C5 0.9177(9) -0.3437(17) 0.0453(2) 0.081(2) Uani d . 1
H H5A 0.9946 -0.4712 0.0599 0.122 Uiso calc R 1
H H5B 0.9517 -0.2233 0.0239 0.122 Uiso calc R 1
H H5C 0.8338 -0.4473 0.0282 0.122 Uiso calc R 1
C C6 0.4620(5) 0.1354(11) 0.29619(18) 0.0405(12) Uani d . 1
C C7 0.5718(6) -0.0210(14) 0.3329(2) 0.0569(16) Uani d . 1
H H7A 0.6541 0.1024 0.3456 0.068 Uiso calc R 1
H H7B 0.6085 -0.1756 0.3176 0.068 Uiso calc R 1
C C8 0.5177(7) -0.1364(17) 0.3739(2) 0.0666(18) Uani d . 1
H H8A 0.4695 0.0125 0.3870 0.080 Uiso calc R 1
H H8B 0.4450 -0.2800 0.3621 0.080 Uiso calc R 1
C C9 0.6363(9) -0.258(2) 0.4128(3) 0.097(3) Uani d . 1
H H9A 0.7112 -0.1168 0.4237 0.116 Uiso calc R 1
H H9B 0.6817 -0.4123 0.4001 0.116 Uiso calc R 1
C C10 0.5825(11) -0.362(3) 0.4546(3) 0.139(4) Uani d . 1
H H10A 0.5363 -0.2109 0.4672 0.208 Uiso calc R 1
H H10B 0.6642 -0.4303 0.4787 0.208 Uiso calc R 1
H H10C 0.5128 -0.5099 0.4446 0.208 Uiso calc R 1
O O1 0.6932(4) -0.1838(7) 0.22800(13) 0.0486(9) Uani d . 1
O O2 0.6954(4) -0.5724(7) 0.18803(12) 0.0438(9) Uani d . 1
O O3 0.4976(4) 0.2344(7) 0.26038(12) 0.0431(8) Uani d . 1
O O4 0.3333(4) 0.1625(8) 0.30100(13) 0.0480(9) Uani d . 1
Zn Zn1 0.68833(6) 0.21140(11) 0.24407(2) 0.0358(2) Uani d . 1

loop_
_atom_site_aniso_label
_atom_site_aniso_U_11
_atom_site_aniso_U_22
_atom_site_aniso_U_33
_atom_site_aniso_U_12
_atom_site_aniso_U_13
_atom_site_aniso_U_23
C1 0.040(3) 0.031(3) 0.038(3) 0.000(2) 0.017(2) 0.001(2)
C2 0.065(4) 0.032(3) 0.049(3) -0.004(2) 0.032(3) 0.000(2)
C3 0.061(4) 0.035(3) 0.049(3) 0.001(2) 0.027(3) -0.006(2)
C4 0.071(4) 0.058(4) 0.050(3) 0.000(3) 0.031(3) 0.001(3)
C5 0.110(6) 0.092(6) 0.059(4) -0.004(5) 0.052(4) -0.008(4)
C6 0.038(3) 0.037(3) 0.051(3) -0.001(2) 0.020(2) -0.004(2)
C7 0.045(3) 0.077(4) 0.051(3) 0.011(3) 0.017(3) 0.018(3)
C8 0.051(4) 0.093(5) 0.057(4) -0.003(3) 0.017(3) 0.022(4)
C9 0.076(5) 0.144(9) 0.070(5) 0.010(5) 0.015(4) 0.047(5)
C10 0.121(9) 0.214(13) 0.081(6) 0.009(8) 0.025(6) 0.073(7)
O1 0.073(3) 0.0289(18) 0.055(2) -0.0028(17) 0.037(2) -0.0019(16)
O2 0.058(2) 0.0271(18) 0.051(2) -0.0039(15) 0.0227(18) 0.0000(16)
O3 0.040(2) 0.047(2) 0.0457(19) 0.0031(15) 0.0176(16) 0.0053(16)
O4 0.036(2) 0.064(3) 0.050(2) 0.0026(17) 0.0219(17) 0.0016(18)
Zn1 0.0426(4) 0.0295(3) 0.0410(3) -0.0012(2) 0.0210(2) -0.0022(3)

loop_
_atom_type_symbol
_atom_type_description
_atom_type_scat_dispersion_real
_atom_type_scat_dispersion_imag
_atom_type_scat_source
C C 0.0033 0.0016 'International Tables Vol C Tables 4.2.6.8 and 6.1.1.4'
H H 0.0000 0.0000 'International Tables Vol C Tables 4.2.6.8 and 6.1.1.4'
O O 0.0106 0.0060 'International Tables Vol C Tables 4.2.6.8 and 6.1.1.4'
Zn Zn 0.2839 1.4301 'International Tables Vol C Tables 4.2.6.8 and 6.1.1.4'

loop_
_geom_angle_atom_site_label_1
_geom_angle_atom_site_label_2
_geom_angle_atom_site_label_3
_geom_angle_site_symmetry_1
_geom_angle_site_symmetry_3
_geom_angle
_geom_angle_publ_flag
O1 C1 O2 . . 120.5(4) ?
O1 C1 C2 . . 121.2(4) ?
O2 C1 C2 . . 118.4(4) ?
C1 C2 C3 . . 116.5(4) ?
C1 C2 H2A . . 108.2 ?
C3 C2 H2A . . 108.2 ?
C1 C2 H2B . . 108.2 ?
C3 C2 H2B . . 108.2 ?
H2A C2 H2B . . 107.3 ?
C4 C3 C2 . . 112.2(4) ?
C4 C3 H3A . . 109.2 ?
C2 C3 H3A . . 109.2 ?
C4 C3 H3B . . 109.2 ?
C2 C3 H3B . . 109.2 ?
H3A C3 H3B . . 107.9 ?
C3 C4 C5 . . 113.1(5) ?
C3 C4 H4A . . 109.0 ?
C5 C4 H4A . . 109.0 ?
C3 C4 H4B . . 109.0 ?
C5 C4 H4B . . 109.0 ?
H4A C4 H4B . . 107.8 ?
C4 C5 H5A . . 109.5 ?
C4 C5 H5B . . 109.5 ?
H5A C5 H5B . . 109.5 ?
C4 C5 H5C . . 109.5 ?
H5A C5 H5C . . 109.5 ?
H5B C5 H5C . . 109.5 ?
O4 C6 O3 . . 120.7(5) ?
O4 C6 C7 . . 119.0(5) ?
O3 C6 C7 . . 120.3(4) ?
C6 C7 C8 . . 116.2(5) ?
C6 C7 H7A . . 108.2 ?
C8 C7 H7A . . 108.2 ?
C6 C7 H7B . . 108.2 ?
C8 C7 H7B . . 108.2 ?
H7A C7 H7B . . 107.4 ?
C9 C8 C7 . . 114.0(6) ?
C9 C8 H8A . . 108.8 ?
C7 C8 H8A . . 108.8 ?
C9 C8 H8B . . 108.8 ?
C7 C8 H8B . . 108.8 ?
H8A C8 H8B . . 107.7 ?
C8 C9 C10 . . 113.7(7) ?
C8 C9 H9A . . 108.8 ?
C10 C9 H9A . . 108.8 ?
C8 C9 H9B . . 108.8 ?
C10 C9 H9B . . 108.8 ?
H9A C9 H9B . . 107.7 ?
C9 C10 H10A . . 109.5 ?
C9 C10 H10B . . 109.5 ?
H10A C10 H10B . . 109.5 ?
C9 C10 H10C . . 109.5 ?
H10A C10 H10C . . 109.5 ?
H10B C10 H10C . . 109.5 ?
C1 O1 Zn1 . . 133.1(3) ?
C1 O2 Zn1 . 1_545 117.8(3) ?
C6 O3 Zn1 . . 128.3(3) ?
C6 O4 Zn1 . 4_565 115.0(3) ?
O2 Zn1 O1 1_565 . 107.80(15) yes
O2 Zn1 O4 1_565 4_665 112.66(15) yes
O1 Zn1 O4 . 4_665 116.62(17) yes
O2 Zn1 O3 1_565 . 113.19(15) yes
O1 Zn1 O3 . . 100.89(15) yes
O4 Zn1 O3 4_665 . 105.21(14) yes

loop_
_geom_bond_atom_site_label_1
_geom_bond_atom_site_label_2
_geom_bond_site_symmetry_2
_geom_bond_distance
_geom_bond_publ_flag
C1 O1 . 1.258(6) ?
C1 O2 . 1.271(6) ?
C1 C2 . 1.498(6) ?
C2 C3 . 1.523(7) ?
C2 H2A . 0.970 ?
C2 H2B . 0.970 ?
C3 C4 . 1.506(7) ?
C3 H3A . 0.970 ?
C3 H3B . 0.970 ?
C4 C5 . 1.525(8) ?
C4 H4A . 0.970 ?
C4 H4B . 0.970 ?
C5 H5A . 0.960 ?
C5 H5B . 0.960 ?
C5 H5C . 0.960 ?
C6 O4 . 1.256(6) ?
C6 O3 . 1.263(6) ?
C6 C7 . 1.491(7) ?
C7 C8 . 1.512(8) ?
C7 H7A . 0.970 ?
C7 H7B . 0.970 ?
C8 C9 . 1.496(9) ?
C8 H8A . 0.970 ?
C8 H8B . 0.970 ?
C9 C10 . 1.515(10) ?
C9 H9A . 0.970 ?
C9 H9B . 0.970 ?
C10 H10A . 0.960 ?
C10 H10B . 0.960 ?
C10 H10C . 0.960 ?
Zn1 O1 . 1.950(3) yes
O2 Zn1 1_545 1.947(3) ?
Zn1 O3 . 1.966(3) yes
O4 Zn1 4_565 1.963(4) ?
Zn1 O2 1_565 1.947(3) yes
Zn1 O4 4_665 1.963(4) yes
